data_4501006
loop_
_publ_author_name
'Naik, Anil D.'
'Tinant, Bernard'
'L\'eonard, Alexandre'
'Marchand-Brynaert, Jacqueline'
'Su, Bao-Lian'
'Garcia, Yann'

_publ_section_title
;
 (Di)-aminoguanidine Functionalization through Transamination: An Avenue
 to an Auspicious Class of Supramolecular Synthons
;
_journal_issue 9
_journal_name_full 'Crystal Growth &amp; Design'
_journal_page_first 4034
_journal_paper_doi 10.1021/cg200612j
_journal_volume 11
_journal_year 2011
_chemical_formula_sum 'C3 H7 Cl N6'
_chemical_formula_weight 162.60
_chemical_name_systematic
; 
 ? 
;
_space_group_IT_number 14
_symmetry_cell_setting monoclinic
_symmetry_space_group_name_Hall '-P 2yab'
_symmetry_space_group_name_H-M 'P 1 21/a 1'
_atom_sites_solution_hydrogens geom
_atom_sites_solution_primary direct
_atom_sites_solution_secondary difmap
_audit_creation_method SHELXL-97
_cell_angle_alpha 90.00
_cell_angle_beta 105.25(2)
_cell_angle_gamma 90.00
_cell_formula_units_Z 4
_cell_length_a 9.400(2)
_cell_length_b 7.337(2)
_cell_length_c 10.007(3)
_cell_measurement_reflns_used all
_cell_measurement_temperature 120(2)
_cell_measurement_theta_max 26.3
_cell_measurement_theta_min 3.5
_cell_volume 665.9(3)
_computing_cell_refinement MAR
_computing_data_collection MAR
_computing_data_reduction MARHKL
_computing_structure_refinement 'SHELXL-97 (Sheldrick, 1997)'
_computing_structure_solution 'SHELXS-97 (Sheldrick, 1990)'
_diffrn_ambient_temperature 120(2)
_diffrn_detector_area_resol_mean 6.66
_diffrn_measured_fraction_theta_full 0.997
_diffrn_measured_fraction_theta_max 0.997
_diffrn_measurement_device_type 'MAR345 image plate'
_diffrn_measurement_method '88 images, \D\F 3\%'
_diffrn_radiation_monochromator graphite
_diffrn_radiation_source 'RU200 rotating anode'
_diffrn_radiation_type MoK\a
_diffrn_radiation_wavelength 0.71069
_diffrn_reflns_av_R_equivalents 0.040
_diffrn_reflns_av_sigmaI/netI 0.0291
_diffrn_reflns_limit_h_max 11
_diffrn_reflns_limit_h_min -11
_diffrn_reflns_limit_k_max 9
_diffrn_reflns_limit_k_min -9
_diffrn_reflns_limit_l_max 12
_diffrn_reflns_limit_l_min -12
_diffrn_reflns_number 12147
_diffrn_reflns_theta_full 26.38
_diffrn_reflns_theta_max 26.38
_diffrn_reflns_theta_min 3.49
_exptl_absorpt_coefficient_mu 0.501
_exptl_absorpt_correction_type none
_exptl_crystal_colour colourless
_exptl_crystal_density_diffrn 1.622
_exptl_crystal_density_method 'not measured'
_exptl_crystal_description 'rectangular plate'
_exptl_crystal_F_000 336
_exptl_crystal_size_max 0.52
_exptl_crystal_size_mid 0.40
_exptl_crystal_size_min 0.20
_refine_diff_density_max 0.278
_refine_diff_density_min -0.293
_refine_diff_density_rms 0.080
_refine_ls_extinction_coef 0.031(5)
_refine_ls_extinction_expression Fc^*^=kFc[1+0.001xFc^2^\l^3^/sin(2\q)]^-1/4^
_refine_ls_extinction_method SHELXL
_refine_ls_goodness_of_fit_ref 1.045
_refine_ls_hydrogen_treatment refall
_refine_ls_matrix_type full
_refine_ls_number_parameters 114
_refine_ls_number_reflns 1366
_refine_ls_number_restraints 0
_refine_ls_restrained_S_all 1.045
_refine_ls_R_factor_all 0.0344
_refine_ls_R_factor_gt 0.0332
_refine_ls_shift/su_max 0.000
_refine_ls_shift/su_mean 0.000
_refine_ls_structure_factor_coef Fsqd
_refine_ls_weighting_details 'calc w=1/[\s^2^(Fo^2^)+(0.0362P)^2^+0.7103P] where P=(Fo^2^+2Fc^2^)/3'
_refine_ls_weighting_scheme calc
_refine_ls_wR_factor_gt 0.0825
_refine_ls_wR_factor_ref 0.0839
_reflns_number_gt 1314
_reflns_number_total 1366
_reflns_threshold_expression >2sigma(I)
_cod_data_source_file cg200612j_si_002.cif
_cod_data_source_block ngud
_cod_depositor_comments
;
The following automatic conversions were performed:
'_atom_site_symetry_multiplicity' tag replaced with
'_atom_site_symmetry_multiplicity'.

Automatic conversion script
Id: cif_correct_tags 1440 2010-10-19 06:21:57Z saulius 
;
_cod_original_sg_symbol_H-M ' P 21/a '
_cod_database_code 4501006

loop_
_symmetry_equiv_pos_as_xyz
'x, y, z'
'-x+1/2, y+1/2, -z'
'-x, -y, -z'
'x-1/2, -y-1/2, z'

loop_
_atom_site_label
_atom_site_type_symbol
_atom_site_fract_x
_atom_site_fract_y
_atom_site_fract_z
_atom_site_U_iso_or_equiv
_atom_site_adp_type
_atom_site_occupancy
_atom_site_symmetry_multiplicity
_atom_site_calc_flag
Cl1 Cl 0.69351(4) 0.14910(5) 0.54912(4) 0.01781(18) Uani 1 1 d
N1 N 1.01940(15) 0.72166(19) 0.14381(14) 0.0165(3) Uani 1 1 d
N2 N 0.90067(15) 0.67431(19) 0.03064(14) 0.0166(3) Uani 1 1 d
C3 C 0.84240(17) 0.5265(2) 0.06492(16) 0.0151(3) Uani 1 1 d
N4 N 0.91912(14) 0.47167(18) 0.19350(14) 0.0128(3) Uani 1 1 d
C5 C 1.02656(17) 0.5992(2) 0.23925(17) 0.0147(3) Uani 1 1 d
N6 N 0.87552(15) 0.33708(18) 0.27103(15) 0.0141(3) Uani 1 1 d
C7 C 0.93046(17) 0.1652(2) 0.27138(16) 0.0138(3) Uani 1 1 d
N8 N 1.01205(16) 0.1200(2) 0.18753(15) 0.0159(3) Uani 1 1 d
N9 N 0.89048(16) 0.0466(2) 0.35312(15) 0.0181(3) Uani 1 1 d
H3 H 0.765(2) 0.460(3) 0.011(2) 0.026(2) Uiso 1 1 d
H5 H 1.092(2) 0.592(3) 0.326(2) 0.026(2) Uiso 1 1 d
H6 H 0.846(2) 0.379(3) 0.341(2) 0.026(2) Uiso 1 1 d
H8A H 1.039(2) 0.199(3) 0.139(2) 0.026(2) Uiso 1 1 d
H8B H 1.036(2) 0.007(3) 0.186(2) 0.026(2) Uiso 1 1 d
H9A H 0.835(2) 0.080(3) 0.410(2) 0.026(2) Uiso 1 1 d
H9B H 0.921(2) -0.061(3) 0.357(2) 0.026(2) Uiso 1 1 d

loop_
_atom_site_aniso_label
_atom_site_aniso_U_11
_atom_site_aniso_U_22
_atom_site_aniso_U_33
_atom_site_aniso_U_23
_atom_site_aniso_U_13
_atom_site_aniso_U_12
Cl1 0.0226(3) 0.0134(3) 0.0192(3) -0.00135(13) 0.00858(16) -0.00217(14)
N1 0.0174(7) 0.0122(7) 0.0202(7) -0.0005(5) 0.0053(5) -0.0001(5)
N2 0.0174(7) 0.0148(7) 0.0174(7) 0.0020(5) 0.0043(5) 0.0017(5)
C3 0.0145(7) 0.0146(8) 0.0156(7) 0.0002(6) 0.0025(6) 0.0016(6)
N4 0.0135(6) 0.0110(6) 0.0143(6) 0.0015(5) 0.0043(5) -0.0005(5)
C5 0.0155(7) 0.0117(7) 0.0169(8) -0.0009(6) 0.0043(6) 0.0004(6)
N6 0.0193(7) 0.0101(7) 0.0154(6) 0.0019(5) 0.0090(5) -0.0001(5)
C7 0.0119(7) 0.0137(8) 0.0148(7) 0.0008(6) 0.0017(6) -0.0017(6)
N8 0.0205(7) 0.0103(7) 0.0195(7) 0.0019(5) 0.0095(6) 0.0012(5)
N9 0.0238(7) 0.0119(7) 0.0214(7) 0.0032(6) 0.0110(6) 0.0005(6)

loop_
_atom_type_symbol
_atom_type_description
_atom_type_scat_dispersion_real
_atom_type_scat_dispersion_imag
_atom_type_scat_source
C C 0.0033 0.0016 'International Tables Vol C Tables 4.2.6.8 and 6.1.1.4'
H H 0.0000 0.0000 'International Tables Vol C Tables 4.2.6.8 and 6.1.1.4'
N N 0.0061 0.0033 'International Tables Vol C Tables 4.2.6.8 and 6.1.1.4'
Cl Cl 0.1484 0.1585 'International Tables Vol C Tables 4.2.6.8 and 6.1.1.4'

loop_
_geom_angle_atom_site_label_1
_geom_angle_atom_site_label_2
_geom_angle_atom_site_label_3
_geom_angle
C5 N1 N2 107.30(13)
C3 N2 N1 107.05(13)
N2 C3 N4 109.92(14)
N2 C3 H3 127.6(14)
N4 C3 H3 122.3(14)
C3 N4 C5 106.02(13)
C3 N4 N6 125.47(13)
C5 N4 N6 127.16(14)
N1 C5 N4 109.67(14)
N1 C5 H5 128.3(14)
N4 C5 H5 122.0(14)
C7 N6 N4 119.63(13)
C7 N6 H6 121.7(15)
N4 N6 H6 113.6(15)
N9 C7 N8 122.56(16)
N9 C7 N6 116.37(15)
N8 C7 N6 120.96(15)
C7 N8 H8A 120.8(16)
C7 N8 H8B 116.9(15)
H8A N8 H8B 122(2)
C7 N9 H9A 121.4(15)
C7 N9 H9B 120.2(16)
H9A N9 H9B 118(2)

loop_
_geom_bond_atom_site_label_1
_geom_bond_atom_site_label_2
_geom_bond_distance
N1 C5 1.300(2)
N1 N2 1.408(2)
N2 C3 1.301(2)
C3 N4 1.360(2)
C3 H3 0.92(2)
N4 C5 1.365(2)
N4 N6 1.3828(18)
C5 H5 0.92(2)
N6 C7 1.362(2)
N6 H6 0.87(2)
C7 N9 1.315(2)
C7 N8 1.319(2)
N8 H8A 0.84(2)
N8 H8B 0.86(2)
N9 H9A 0.90(2)
N9 H9B 0.84(3)

loop_
_geom_torsion_atom_site_label_1
_geom_torsion_atom_site_label_2
_geom_torsion_atom_site_label_3
_geom_torsion_atom_site_label_4
_geom_torsion
C5 N1 N2 C3 0.44(17)
N1 N2 C3 N4 -1.54(18)
N2 C3 N4 C5 2.03(18)
N2 C3 N4 N6 169.53(14)
N2 N1 C5 N4 0.83(17)
C3 N4 C5 N1 -1.73(18)
N6 N4 C5 N1 -168.96(14)
C3 N4 N6 C7 97.77(19)
C5 N4 N6 C7 -97.36(19)
N4 N6 C7 N9 176.46(14)
N4 N6 C7 N8 -7.4(2)
